data_2201881
loop_
_publ_author_name
'S. Selvanayagam'
'M. Yogavel'
'V. Rajakannan'
'D. Velmurugan'
'S. Shanmuga Sundara Raj'
'Hoong-Kun Fun'

_publ_section_title
;
 2-Hydroxy-4,4-dimethyl-<i>N</i>-(4-methylphenyl-6-oxocyclohexanylacetamide
;
_journal_issue 3
_journal_name_full 'Acta Crystallographica Section E'
_journal_page_first o261
_journal_page_last o262
_journal_paper_doi 10.1107/S1600536803001442
_journal_volume 59
_journal_year 2003
_chemical_formula_iupac 'C17 H21 N O3'
_chemical_formula_moiety 'C17 H21 N O3'
_chemical_formula_sum 'C17 H21 N O3'
_chemical_formula_weight 287.35
_chemical_name_systematic
;
5,5'-dimethyl-2-(4-methylphenylaminocarbomethyl)-1,3-cyclohexanedione
;
_space_group_IT_number 14
_symmetry_cell_setting monoclinic
_symmetry_space_group_name_Hall '-P 2yn'
_symmetry_space_group_name_H-M 'P 1 21/n 1'
_atom_sites_solution_hydrogens geom
_atom_sites_solution_primary direct
_atom_sites_solution_secondary difmap
_audit_creation_method SHELXL-97
_cell_angle_alpha 90.00
_cell_angle_beta 97.4030(10)
_cell_angle_gamma 90.00
_cell_formula_units_Z 4
_cell_length_a 10.12390(10)
_cell_length_b 5.83660(10)
_cell_length_c 26.91760(10)
_cell_measurement_reflns_used 5446
_cell_measurement_temperature 293(2)
_cell_measurement_theta_max 28.18
_cell_measurement_theta_min 1.96
_cell_volume 1577.28(3)
_computing_cell_refinement 'SAINT (Siemens, 1996)'
_computing_data_collection 'SMART (Siemens, 1996)'
_computing_data_reduction SAINT
_computing_molecular_graphics
;
ORTEP-3 (Farrugia, 1997) and PLATON (Spek, 1990)
;
_computing_publication_material 'SHELXL97 and PARST (Nardelli, 1995)'
_computing_structure_refinement 'SHELXL97 (Sheldrick, 1997)'
_computing_structure_solution 'SHELXS97 (Sheldrick, 1997)'
_diffrn_ambient_temperature 293(2)
_diffrn_measured_fraction_theta_full 0.996
_diffrn_measured_fraction_theta_max 0.996
_diffrn_measurement_device_type
;
Siemens SMART CCD area-detector
;
_diffrn_measurement_method \w
_diffrn_radiation_monochromator graphite
_diffrn_radiation_source 'fine-focus sealed tube'
_diffrn_radiation_type MoK\a
_diffrn_radiation_wavelength 0.71073
_diffrn_reflns_av_R_equivalents 0.0285
_diffrn_reflns_av_sigmaI/netI 0.0361
_diffrn_reflns_limit_h_max 13
_diffrn_reflns_limit_h_min -13
_diffrn_reflns_limit_k_max 7
_diffrn_reflns_limit_k_min -6
_diffrn_reflns_limit_l_max 30
_diffrn_reflns_limit_l_min -35
_diffrn_reflns_number 10433
_diffrn_reflns_theta_full 28.31
_diffrn_reflns_theta_max 28.31
_diffrn_reflns_theta_min 1.53
_diffrn_standards_decay_% 0
_diffrn_standards_number 0
_exptl_absorpt_coefficient_mu 0.083
_exptl_absorpt_correction_type none
_exptl_crystal_colour Colourless
_exptl_crystal_density_diffrn 1.210
_exptl_crystal_density_meas ?
_exptl_crystal_density_method 'not measured'
_exptl_crystal_description Block
_exptl_crystal_F_000 616
_exptl_crystal_size_max 0.48
_exptl_crystal_size_mid 0.34
_exptl_crystal_size_min 0.26
_refine_diff_density_max 0.264
_refine_diff_density_min -0.287
_refine_ls_extinction_method none
_refine_ls_goodness_of_fit_ref 1.031
_refine_ls_hydrogen_treatment constr
_refine_ls_matrix_type full
_refine_ls_number_parameters 191
_refine_ls_number_reflns 3912
_refine_ls_number_restraints 0
_refine_ls_restrained_S_all 1.031
_refine_ls_R_factor_all 0.0644
_refine_ls_R_factor_gt 0.0448
_refine_ls_shift/su_max <0.001
_refine_ls_shift/su_mean <0.001
_refine_ls_structure_factor_coef Fsqd
_refine_ls_weighting_details 'calc w=1/[\s^2^(Fo^2^)+(0.0589P)^2^+0.2846P] where P = (Fo^2^+2Fc^2^)/3'
_refine_ls_weighting_scheme calc
_refine_ls_wR_factor_gt 0.1159
_refine_ls_wR_factor_ref 0.1274
_reflns_number_gt 2972
_reflns_number_total 3912
_reflns_threshold_expression I>2\s(I)
_cod_data_source_file ci6196.cif
_cod_data_source_block I
_cod_depositor_comments
;
The following automatic conversions were performed:

'_exptl_crystal_density_meas' value 'none' was changed to '?' - the
value is perceived as not measured.

Automatic conversion script
Id: cif_fix_values 3008 2015-01-20 13:52:24Z robertas 
;
_cod_original_sg_symbol_H-M 'P 21/n'
_cod_database_code 2201881
_cod_database_fobs_code 2201881

loop_
_symmetry_equiv_pos_as_xyz
'x, y, z'
'-x+1/2, y+1/2, -z+1/2'
'-x, -y, -z'
'x-1/2, -y-1/2, z-1/2'

loop_
_atom_site_label
_atom_site_fract_x
_atom_site_fract_y
_atom_site_fract_z
_atom_site_U_iso_or_equiv
_atom_site_adp_type
_atom_site_calc_flag
_atom_site_refinement_flags
_atom_site_occupancy
_atom_site_disorder_assembly
_atom_site_disorder_group
_atom_site_type_symbol
O1 0.42145(10) 0.7722(2) 0.18838(4) 0.0646(4) Uani d . 1 . . O
O2 0.64846(11) 0.8907(2) 0.29964(5) 0.0702(4) Uani d . 1 . . O
O3 0.30067(9) 0.36982(18) 0.27417(4) 0.0464(3) Uani d . 1 . . O
H3O 0.2292 0.3458 0.2845 0.070 Uiso calc R 1 . . H
N1 0.62787(10) 0.6838(2) 0.17272(4) 0.0423(3) Uani d . 1 . . N
H1N 0.6977 0.6034 0.1823 0.051 Uiso calc R 1 . . H
C1 0.63017(12) 0.8209(2) 0.12927(5) 0.0403(3) Uani d . 1 . . C
C2 0.69852(14) 0.7394(3) 0.09149(5) 0.0472(3) Uani d . 1 . . C
H2 0.7386 0.5958 0.0945 0.057 Uiso calc R 1 . . H
C3 0.70730(15) 0.8712(3) 0.04929(6) 0.0544(4) Uani d . 1 . . C
H3 0.7544 0.8150 0.0244 0.065 Uiso calc R 1 . . H
C4 0.64782(15) 1.0843(3) 0.04320(6) 0.0533(4) Uani d . 1 . . C
C5 0.57921(16) 1.1616(3) 0.08113(7) 0.0581(4) Uani d . 1 . . C
H5 0.5374 1.3036 0.0777 0.070 Uiso calc R 1 . . H
C6 0.57085(15) 1.0342(3) 0.12397(6) 0.0523(4) Uani d . 1 . . C
H6 0.5254 1.0921 0.1491 0.063 Uiso calc R 1 . . H
C7 0.6594(2) 1.2274(4) -0.00282(7) 0.0763(6) Uani d . 1 . . C
H7A 0.6245 1.1431 -0.0322 0.114 Uiso calc PR 0.50 . . H
H7B 0.7513 1.2635 -0.0043 0.114 Uiso calc PR 0.50 . . H
H7C 0.6096 1.3666 -0.0012 0.114 Uiso calc PR 0.50 . . H
H7D 0.6991 1.3724 0.0071 0.114 Uiso calc PR 0.50 . . H
H7E 0.5723 1.2520 -0.0208 0.114 Uiso calc PR 0.50 . . H
H7F 0.7140 1.1488 -0.0240 0.114 Uiso calc PR 0.50 . . H
C8 0.52657(12) 0.6685(2) 0.20012(5) 0.0397(3) Uani d . 1 . . C
C9 0.54615(12) 0.5127(2) 0.24532(5) 0.0394(3) Uani d . 1 . . C
H9A 0.5071 0.3641 0.2366 0.047 Uiso calc R 1 . . H
H9B 0.6406 0.4912 0.2559 0.047 Uiso calc R 1 . . H
C10 0.48195(11) 0.6146(2) 0.28767(5) 0.0345(3) Uani d . 1 . . C
C11 0.54351(13) 0.8149(3) 0.31184(5) 0.0444(3) Uani d . 1 . . C
C12 0.47275(16) 0.9387(3) 0.34964(6) 0.0552(4) Uani d . 1 . . C
H12A 0.4156 1.0549 0.3324 0.066 Uiso calc R 1 . . H
H12B 0.5385 1.0162 0.3732 0.066 Uiso calc R 1 . . H
C13 0.38838(13) 0.7842(2) 0.37889(5) 0.0434(3) Uani d . 1 . . C
C14 0.29616(12) 0.6464(2) 0.34088(5) 0.0395(3) Uani d . 1 . . C
H14A 0.2554 0.5254 0.3584 0.047 Uiso calc R 1 . . H
H14B 0.2254 0.7460 0.3258 0.047 Uiso calc R 1 . . H
C15 0.36369(11) 0.5415(2) 0.30016(4) 0.0337(3) Uani d . 1 . . C
C16 0.30472(19) 0.9308(3) 0.41020(7) 0.0667(5) Uani d . 1 . . C
H16A 0.2519 0.8330 0.4285 0.100 Uiso calc R 1 . . H
H16B 0.2472 1.0291 0.3885 0.100 Uiso calc R 1 . . H
H16C 0.3626 1.0225 0.4333 0.100 Uiso calc R 1 . . H
C17 0.47746(19) 0.6245(4) 0.41353(6) 0.0714(5) Uani d . 1 . . C
H17A 0.5301 0.5323 0.3940 0.107 Uiso calc R 1 . . H
H17B 0.4231 0.5270 0.4312 0.107 Uiso calc R 1 . . H
H17C 0.5352 0.7140 0.4371 0.107 Uiso calc R 1 . . H

loop_
_atom_site_aniso_label
_atom_site_aniso_U_11
_atom_site_aniso_U_22
_atom_site_aniso_U_33
_atom_site_aniso_U_12
_atom_site_aniso_U_13
_atom_site_aniso_U_23
O1 0.0364(5) 0.0968(9) 0.0649(7) 0.0286(5) 0.0228(5) 0.0312(6)
O2 0.0518(6) 0.0775(8) 0.0862(8) -0.0345(6) 0.0277(6) -0.0169(7)
O3 0.0357(5) 0.0542(6) 0.0518(6) -0.0147(4) 0.0157(4) -0.0157(5)
N1 0.0317(5) 0.0515(7) 0.0464(6) 0.0109(5) 0.0159(4) 0.0092(5)
C1 0.0327(6) 0.0473(7) 0.0426(7) 0.0011(5) 0.0119(5) 0.0044(6)
C2 0.0420(7) 0.0531(8) 0.0493(8) 0.0047(6) 0.0166(6) 0.0012(6)
C3 0.0525(8) 0.0697(10) 0.0444(8) -0.0083(8) 0.0191(6) -0.0015(7)
C4 0.0482(8) 0.0618(10) 0.0499(8) -0.0147(7) 0.0064(6) 0.0101(7)
C5 0.0571(9) 0.0481(9) 0.0709(10) 0.0011(7) 0.0158(8) 0.0127(8)
C6 0.0545(8) 0.0487(8) 0.0578(9) 0.0059(7) 0.0232(7) 0.0044(7)
C7 0.0820(13) 0.0866(14) 0.0600(10) -0.0224(11) 0.0086(9) 0.0231(10)
C8 0.0290(6) 0.0502(8) 0.0417(7) 0.0064(5) 0.0114(5) 0.0026(6)
C9 0.0299(6) 0.0449(7) 0.0455(7) 0.0040(5) 0.0130(5) 0.0032(6)
C10 0.0282(5) 0.0381(6) 0.0385(6) -0.0010(5) 0.0088(4) 0.0018(5)
C11 0.0365(6) 0.0461(8) 0.0519(8) -0.0101(6) 0.0102(5) -0.0002(6)
C12 0.0535(8) 0.0467(8) 0.0680(10) -0.0137(7) 0.0174(7) -0.0150(7)
C13 0.0420(7) 0.0478(8) 0.0414(7) -0.0033(6) 0.0086(5) -0.0077(6)
C14 0.0323(6) 0.0484(7) 0.0396(6) -0.0041(5) 0.0117(5) -0.0037(6)
C15 0.0295(5) 0.0372(6) 0.0349(6) -0.0020(5) 0.0059(4) -0.0008(5)
C16 0.0702(11) 0.0729(11) 0.0608(10) -0.0030(9) 0.0230(8) -0.0235(9)
C17 0.0717(11) 0.0903(14) 0.0487(9) 0.0107(10) -0.0062(8) 0.0001(9)

loop_
_atom_type_symbol
_atom_type_description
_atom_type_scat_dispersion_real
_atom_type_scat_dispersion_imag
_atom_type_scat_source
C C 0.0033 0.0016 'International Tables Vol C Tables 4.2.6.8 and 6.1.1.4'
H H 0.0000 0.0000 'International Tables Vol C Tables 4.2.6.8 and 6.1.1.4'
N N 0.0061 0.0033 'International Tables Vol C Tables 4.2.6.8 and 6.1.1.4'
O O 0.0106 0.0060 'International Tables Vol C Tables 4.2.6.8 and 6.1.1.4'

loop_
_geom_angle_atom_site_label_1
_geom_angle_atom_site_label_2
_geom_angle_atom_site_label_3
_geom_angle
C15 O3 H3O 109.5
C8 N1 C1 125.80(10)
C8 N1 H1N 117.1
C1 N1 H1N 117.1
C6 C1 C2 119.03(13)
C6 C1 N1 122.67(12)
C2 C1 N1 118.27(12)
C3 C2 C1 120.15(14)
C3 C2 H2 119.9
C1 C2 H2 119.9
C4 C3 C2 121.61(14)
C4 C3 H3 119.2
C2 C3 H3 119.2
C3 C4 C5 117.30(14)
C3 C4 C7 121.07(16)
C5 C4 C7 121.62(17)
C4 C5 C6 122.05(15)
C4 C5 H5 119.0
C6 C5 H5 119.0
C1 C6 C5 119.83(14)
C1 C6 H6 120.1
C5 C6 H6 120.1
C4 C7 H7A 109.5
C4 C7 H7B 109.5
H7A C7 H7B 109.5
C4 C7 H7C 109.5
H7A C7 H7C 109.5
H7B C7 H7C 109.5
C4 C7 H7D 109.5
H7A C7 H7D 141.1
H7B C7 H7D 56.3
H7C C7 H7D 56.3
C4 C7 H7E 109.5
H7A C7 H7E 56.3
H7B C7 H7E 141.1
H7C C7 H7E 56.3
H7D C7 H7E 109.5
C4 C7 H7F 109.5
H7A C7 H7F 56.3
H7B C7 H7F 56.3
H7C C7 H7F 141.1
H7D C7 H7F 109.5
H7E C7 H7F 109.5
O1 C8 N1 121.58(12)
O1 C8 C9 121.49(11)
N1 C8 C9 116.91(11)
C10 C9 C8 110.33(10)
C10 C9 H9A 109.6
C8 C9 H9A 109.6
C10 C9 H9B 109.6
C8 C9 H9B 109.6
H9A C9 H9B 108.1
C15 C10 C11 119.28(11)
C15 C10 C9 123.05(11)
C11 C10 C9 117.30(11)
O2 C11 C10 120.50(10)
O2 C11 C12 120.70(10)
C10 C11 C12 118.70(10)
C11 C12 C13 114.34(12)
C11 C12 H12A 108.7
C13 C12 H12A 108.7
C11 C12 H12B 108.7
C13 C12 H12B 108.7
H12A C12 H12B 107.6
C14 C13 C17 110.53(13)
C14 C13 C12 107.48(11)
C17 C13 C12 110.43(14)
C14 C13 C16 109.29(12)
C17 C13 C16 109.27(13)
C12 C13 C16 109.83(13)
C15 C14 C13 114.21(10)
C15 C14 H14A 108.7
C13 C14 H14A 108.7
C15 C14 H14B 108.7
C13 C14 H14B 108.7
H14A C14 H14B 107.6
O3 C15 C10 119.00(10)
O3 C15 C14 117.30(10)
C10 C15 C14 123.70(10)
C13 C16 H16A 109.5
C13 C16 H16B 109.5
H16A C16 H16B 109.5
C13 C16 H16C 109.5
H16A C16 H16C 109.5
H16B C16 H16C 109.5
C13 C17 H17A 109.5
C13 C17 H17B 109.5
H17A C17 H17B 109.5
C13 C17 H17C 109.5
H17A C17 H17C 109.5
H17B C17 H17C 109.5

loop_
_geom_bond_atom_site_label_1
_geom_bond_atom_site_label_2
_geom_bond_site_symmetry_2
_geom_bond_distance
_geom_bond_publ_flag
O1 C8 . 1.229(2) y
O2 C11 . 1.234(2) y
O3 C15 . 1.336(2) y
O3 H3O . 0.82 ?
N1 C8 . 1.341(2) y
N1 C1 . 1.420(2) y
N1 H1N . 0.86 ?
C1 C6 . 1.381(2) ?
C1 C2 . 1.3859(18) ?
C2 C3 . 1.384(2) ?
C2 H2 . 0.93 ?
C3 C4 . 1.382(2) ?
C3 H3 . 0.93 ?
C4 C5 . 1.382(2) ?
C4 C7 . 1.511(2) ?
C5 C6 . 1.384(2) ?
C5 H5 . 0.93 ?
C6 H6 . 0.93 ?
C7 H7A . 0.96 ?
C7 H7B . 0.96 ?
C7 H7C . 0.96 ?
C7 H7D . 0.96 ?
C7 H7E . 0.96 ?
C7 H7F . 0.96 ?
C8 C9 . 1.511(2) y
C9 C10 . 1.506(2) y
C9 H9A . 0.97 ?
C9 H9B . 0.97 ?
C10 C15 . 1.354(2) y
C10 C11 . 1.440(2) y
C11 C12 . 1.503(2) y
C12 C13 . 1.528(2) ?
C12 H12A . 0.97 ?
C12 H12B . 0.97 ?
C13 C14 . 1.523(2) y
C13 C17 . 1.528(2) y
C13 C16 . 1.531(2) y
C14 C15 . 1.496(2) y
C14 H14A . 0.97 ?
C14 H14B . 0.97 ?
C16 H16A . 0.96 ?
C16 H16B . 0.96 ?
C16 H16C . 0.96 ?
C17 H17A . 0.96 ?
C17 H17B . 0.96 ?
C17 H17C . 0.96 ?

loop_
_geom_hbond_atom_site_label_D
_geom_hbond_atom_site_label_H
_geom_hbond_atom_site_label_A
_geom_hbond_site_symmetry_A
_geom_hbond_distance_DH
_geom_hbond_distance_HA
_geom_hbond_distance_DA
_geom_hbond_angle_DHA
_geom_hbond_publ_flag
C6 H6 O1 . 0.93 2.45 2.8824(18) 109 y
C9 H9A O3 . 0.97 2.44 2.8235(15) 103 y
O3 H3O O1 2_545 0.82 1.82 2.6423(12) 174 y
C14 H14A O1 2_545 0.97 2.53 3.1301(17) 120 y
N1 H1N O2 2_645 0.86 2.00 2.8591(15) 174 y

loop_
_geom_torsion_atom_site_label_1
_geom_torsion_atom_site_label_2
_geom_torsion_atom_site_label_3
_geom_torsion_atom_site_label_4
_geom_torsion
_geom_torsion_publ_flag
C8 N1 C1 C6 36.0(2) yes
C8 N1 C1 C2 -146.13(15) ?
C6 C1 C2 C3 0.3(2) ?
N1 C1 C2 C3 -177.69(13) ?
C1 C2 C3 C4 -0.8(2) ?
C2 C3 C4 C5 0.2(2) ?
C2 C3 C4 C7 179.4(2) ?
C3 C4 C5 C6 0.8(2) ?
C7 C4 C5 C6 -178.4(2) ?
C2 C1 C6 C5 0.7(2) ?
N1 C1 C6 C5 178.56(14) ?
C4 C5 C6 C1 -1.2(3) ?
C1 N1 C8 O1 2.1(2) yes
C1 N1 C8 C9 -179.52(12) ?
O1 C8 C9 C10 -38.60(18) yes
N1 C8 C9 C10 143.10(10) yes
C8 C9 C10 C15 102.62(14) ?
C8 C9 C10 C11 -70.39(15) yes
C15 C10 C11 O2 -176.95(14) ?
C9 C10 C11 O2 -3.7(2) ?
C15 C10 C11 C12 -1.0(2) ?
C9 C10 C11 C12 172.24(12) ?
O2 C11 C12 C13 -152.64(15) ?
C10 C11 C12 C13 31.5(2) ?
C11 C12 C13 C14 -52.58(17) ?
C11 C12 C13 C17 68.05(17) ?
C11 C12 C13 C16 -171.38(13) ?
C17 C13 C14 C15 -73.97(16) ?
C12 C13 C14 C15 46.60(16) ?
C16 C13 C14 C15 165.74(13) ?
C11 C10 C15 O3 173.40(12) ?
C9 C10 C15 O3 0.52(19) ?
C11 C10 C15 C14 -4.8(2) ?
C9 C10 C15 C14 -177.68(11) ?
C13 C14 C15 O3 161.75(12) ?
C13 C14 C15 C10 -20.02(19) ?
